data_7700027
loop_
_publ_author_name
'Li, Qi'
'Luo, Yanping'
'Ding, Yue'
'Wang, Yina'
'Wang, Yuxin'
'Du, Hongbin'
'Yuan, Rongxin'
'Bao, Jianchun'
'Fang, Min'
'Wu, Yong'

_publ_section_title
;
 Charge, adsorption, water stability and bandgap tuning of an anionic
 Cd(ii) porphyrinic metal-organic framework.
;
_journal_issue 24
_journal_name_full 'Dalton transactions (Cambridge, England : 2003)'
_journal_page_first 8678
_journal_page_last 8692
_journal_paper_doi 10.1039/c9dt00478e
_journal_volume 48
_journal_year 2019
_chemical_formula_moiety Cd3.2(C48H26O8N4)2(NH2(CH3)2)1.6(H2O)2.5(C3H7NO)5
_chemical_formula_sum 'C114.2 H98.8 Cd3.2 N14.6 O23.5'
_chemical_formula_weight 2411.35
_space_group_crystal_system monoclinic
_space_group_IT_number 15
_space_group_name_Hall '-C 2yc'
_space_group_name_H-M_alt 'C 1 2/c 1'
_symmetry_space_group_name_Hall '-C 2yc'
_symmetry_space_group_name_H-M 'C 1 2/c 1'
_atom_sites_solution_hydrogens mixed
_audit_creation_method SHELXL-2018/3
_audit_update_record
;
2019-04-26 deposited with the CCDC.    2019-05-17 downloaded from the CCDC.
;
_cell_angle_alpha 90
_cell_angle_beta 95.351(8)
_cell_angle_gamma 90
_cell_formula_units_Z 2
_cell_length_a 7.089(2)
_cell_length_b 26.513(8)
_cell_length_c 30.078(8)
_cell_measurement_reflns_used 9314
_cell_measurement_temperature 296(2)
_cell_measurement_theta_max 27.53
_cell_measurement_theta_min 2.55
_cell_volume 5629(3)
_computing_cell_refinement 'SAINT (Bruker, 2005)'
_computing_data_collection 'APEX2 (Bruker, 2005)'
_computing_data_reduction SAINT
_computing_molecular_graphics SHELXTL
_computing_publication_material SHELXTL
_computing_structure_refinement 'SHELXL-2018/3 (Sheldrick, 2018)'
_computing_structure_solution 'SHELXL-2018/3 (Sheldrick, 2018)'
_diffrn_ambient_temperature 296(2)
_diffrn_measured_fraction_theta_full 0.983
_diffrn_measured_fraction_theta_max 0.983
_diffrn_measurement_device_type 'Bruker APEX-II CCD'
_diffrn_measurement_method '\f and \w scans'
_diffrn_radiation_type MoK\a
_diffrn_radiation_wavelength 0.71073
_diffrn_reflns_av_R_equivalents 0.0628
_diffrn_reflns_av_unetI/netI 0.0382
_diffrn_reflns_Laue_measured_fraction_full 0.983
_diffrn_reflns_Laue_measured_fraction_max 0.983
_diffrn_reflns_limit_h_max 8
_diffrn_reflns_limit_h_min -8
_diffrn_reflns_limit_k_max 31
_diffrn_reflns_limit_k_min -31
_diffrn_reflns_limit_l_max 35
_diffrn_reflns_limit_l_min -35
_diffrn_reflns_number 32793
_diffrn_reflns_point_group_measured_fraction_full 0.983
_diffrn_reflns_point_group_measured_fraction_max 0.983
_diffrn_reflns_theta_full 25.024
_diffrn_reflns_theta_max 25.024
_diffrn_reflns_theta_min 3.073
_exptl_absorpt_coefficient_mu 0.675
_exptl_crystal_colour purple
_exptl_crystal_density_diffrn 1.423
_exptl_crystal_description block
_exptl_crystal_F_000 2456
_exptl_crystal_size_max 0.280
_exptl_crystal_size_mid 0.250
_exptl_crystal_size_min 0.220
_refine_diff_density_max 1.267
_refine_diff_density_min -0.933
_refine_diff_density_rms 0.124
_refine_ls_extinction_coef 0.0033(9)
_refine_ls_extinction_expression Fc^*^=kFc[1+0.001xFc^2^\l^3^/sin(2\q)]^-1/4^
_refine_ls_extinction_method 'SHELXL-2018/3 (Sheldrick 2018)'
_refine_ls_goodness_of_fit_ref 1.141
_refine_ls_hydrogen_treatment constr
_refine_ls_matrix_type full
_refine_ls_number_parameters 387
_refine_ls_number_reflns 4906
_refine_ls_number_restraints 190
_refine_ls_restrained_S_all 1.138
_refine_ls_R_factor_all 0.1075
_refine_ls_R_factor_gt 0.0951
_refine_ls_shift/su_max 0.009
_refine_ls_shift/su_mean 0.001
_refine_ls_structure_factor_coef Fsqd
_refine_ls_weighting_details 'w=1/[\s^2^(Fo^2^)+(0.1687P)^2^+18.6021P] where P=(Fo^2^+2Fc^2^)/3'
_refine_ls_weighting_scheme calc
_refine_ls_wR_factor_gt 0.2695
_refine_ls_wR_factor_ref 0.2837
_reflns_Friedel_coverage 0.000
_reflns_number_gt 3749
_reflns_number_total 4906
_reflns_threshold_expression 'I > 2\s(I)'
_cod_data_source_file c9dt00478e2.cif
_cod_data_source_block 2_sq
_cod_depositor_comments 'Adding full bibliography for 7700026--7700027.cif.'
_cod_original_cell_volume 5628(3)
_cod_original_formula_sum 'C114.20 H98.80 Cd3.20 N14.60 O23.50'
_cod_database_code 7700027
_shelx_shelxl_version_number 2018/3
_shelx_space_group_comment
;
The symmetry employed for this shelxl refinement is uniquely defined
by the following loop, which should always be used as a source of
symmetry information in preference to the above space-group names.
They are only intended as comments.
;
_shelx_estimated_absorpt_t_min 0.833
_shelx_estimated_absorpt_t_max 0.866

loop_
_space_group_symop_operation_xyz
'x, y, z'
'-x, y, -z+1/2'
'x+1/2, y+1/2, z'
'-x+1/2, y+1/2, -z+1/2'
'-x, -y, -z'
'x, -y, z-1/2'
'-x+1/2, -y+1/2, -z'
'x+1/2, -y+1/2, z-1/2'

loop_
_atom_site_label
_atom_site_type_symbol
_atom_site_fract_x
_atom_site_fract_y
_atom_site_fract_z
_atom_site_U_iso_or_equiv
_atom_site_adp_type
_atom_site_occupancy
_atom_site_site_symmetry_order
_atom_site_calc_flag
_atom_site_refinement_flags_posn
_atom_site_refinement_flags_adp
_atom_site_refinement_flags_occupancy
_atom_site_disorder_assembly
_atom_site_disorder_group
C1 C -0.089(2) 0.5118(5) 0.3095(5) 0.093(4) Uani 0.705(10) 1 d . U P A 1
C2 C -0.1106(12) 0.4676(3) 0.3396(3) 0.080(3) Uani 0.705(10) 1 d G U P A 1
C3 C 0.0296(10) 0.4308(3) 0.3446(3) 0.091(4) Uani 0.705(10) 1 d G U P A 1
H3A H 0.138166 0.433037 0.327904 0.109 Uiso 0.705(10) 1 d R U P A 1
C4 C 0.0125(12) 0.3909(3) 0.3739(3) 0.095(5) Uani 0.705(10) 1 d G U P A 1
H4A H 0.109267 0.365487 0.377388 0.114 Uiso 0.705(10) 1 d R U P A 1
C5 C -0.1448(13) 0.3877(3) 0.3981(3) 0.081(4) Uani 0.705(10) 1 d G U P A 1
C6 C -0.2850(11) 0.4244(4) 0.3931(3) 0.091(4) Uani 0.705(10) 1 d G U P A 1
H6A H -0.393579 0.422226 0.409798 0.109 Uiso 0.705(10) 1 d R U P A 1
C7 C -0.2679(12) 0.4644(3) 0.3638(3) 0.108(5) Uani 0.705(10) 1 d G U P A 1
H7A H -0.364678 0.489785 0.360309 0.129 Uiso 0.705(10) 1 d R U P A 1
O1 O -0.2313(14) 0.5416(3) 0.3000(3) 0.100(3) Uani 0.705(10) 1 d . U P A 1
O2 O 0.068(2) 0.5172(5) 0.2952(5) 0.117(4) Uani 0.705(10) 1 d . U P A 1
C8 C -0.1584(13) 0.3441(3) 0.4282(2) 0.081(2) Uani 0.705(10) 1 d . . P A 1
C1' C 0.130(2) 0.5071(6) 0.3144(6) 0.073(8) Uani 0.295(10) 1 d D U P A 2
C2' C 0.0618(19) 0.4659(5) 0.3427(5) 0.064(6) Uani 0.295(10) 1 d DG U P A 2
C3' C 0.159(2) 0.4203(5) 0.3449(6) 0.079(7) Uani 0.295(10) 1 d DG U P A 2
H3'A H 0.265377 0.415536 0.327773 0.095 Uiso 0.295(10) 1 d R U P A 2
C4' C 0.103(2) 0.3816(5) 0.3719(7) 0.075(8) Uani 0.295(10) 1 d G U P A 2
H4'A H 0.169866 0.350157 0.373432 0.090 Uiso 0.295(10) 1 d R U P A 2
C5' C -0.051(2) 0.3885(4) 0.3967(5) 0.046(5) Uani 0.295(10) 1 d G U P A 2
C6' C -0.1485(18) 0.4341(5) 0.3946(5) 0.050(5) Uani 0.295(10) 1 d G U P A 2
H6'A H -0.254784 0.438889 0.411700 0.060 Uiso 0.295(10) 1 d R U P A 2
C7' C -0.0920(19) 0.4728(4) 0.3676(5) 0.068(7) Uani 0.295(10) 1 d DG U P A 2
H7'A H -0.159263 0.504271 0.366048 0.082 Uiso 0.295(10) 1 d R U P A 2
O1' O 0.006(4) 0.5404(11) 0.3085(7) 0.102(8) Uani 0.295(10) 1 d D U P A 2
O2' O 0.289(3) 0.5014(7) 0.2997(6) 0.091(7) Uani 0.295(10) 1 d D U P A 2
C8' C -0.1584(13) 0.3441(3) 0.4282(2) 0.081(2) Uani 0.295(10) 1 d . . P A 2
C9 C -0.0213(12) 0.3370(3) 0.4648(3) 0.079(2) Uani 1 1 d . . . . .
C10 C 0.1543(18) 0.3667(5) 0.4751(4) 0.118(4) Uani 1 1 d . . . . .
H10A H 0.202280 0.392150 0.458136 0.141 Uiso 1 1 calc R U . . .
C11 C 0.2277(15) 0.3485(4) 0.5140(3) 0.107(3) Uani 1 1 d . . . . .
H11A H 0.337032 0.360699 0.529878 0.128 Uiso 1 1 calc R U . . .
C12 C 0.1172(11) 0.3080(3) 0.5281(3) 0.076(2) Uani 1 1 d . . . . .
C13 C 0.1517(9) 0.2809(4) 0.5679(2) 0.075(2) Uani 1 1 d . . . . .
C14 C 0.3043(12) 0.2927(6) 0.6027(3) 0.058(4) Uani 0.74(3) 1 d G U P B 1
C15 C 0.4943(14) 0.2846(7) 0.5970(3) 0.083(5) Uani 0.74(3) 1 d G U P B 1
H15 H 0.527907 0.266388 0.572527 0.100 Uiso 0.74(3) 1 calc R U P B 1
C16 C 0.6341(10) 0.3037(7) 0.6279(4) 0.088(5) Uani 0.74(3) 1 d G U P B 1
H16 H 0.761243 0.298331 0.624118 0.106 Uiso 0.74(3) 1 calc R U P B 1
C17 C 0.5839(9) 0.3309(7) 0.6645(3) 0.057(4) Uani 0.74(3) 1 d G U P B 1
C18 C 0.3939(10) 0.3390(6) 0.6702(2) 0.060(4) Uani 0.74(3) 1 d G U P B 1
H18 H 0.360354 0.357234 0.694700 0.072 Uiso 0.74(3) 1 calc R U P B 1
C19 C 0.2541(8) 0.3199(6) 0.6393(3) 0.070(4) Uani 0.74(3) 1 d G U P B 1
H19 H 0.127014 0.325291 0.643110 0.084 Uiso 0.74(3) 1 calc R U P B 1
C14' C 0.311(3) 0.3138(10) 0.5973(7) 0.032(6) Uani 0.26(3) 1 d G U P B 2
C15' C 0.500(3) 0.2998(8) 0.5965(7) 0.056(8) Uani 0.26(3) 1 d G U P B 2
H15' H 0.534870 0.277840 0.574598 0.067 Uiso 0.26(3) 1 calc R U P B 2
C16' C 0.636(2) 0.3187(8) 0.6283(9) 0.052(8) Uani 0.26(3) 1 d G U P B 2
H16' H 0.762598 0.309392 0.627774 0.062 Uiso 0.26(3) 1 calc R U P B 2
C17' C 0.584(2) 0.3516(9) 0.6610(7) 0.027(6) Uani 0.26(3) 1 d G U P B 2
C18' C 0.396(2) 0.3656(13) 0.6619(8) 0.052(7) Uani 0.26(3) 1 d G U P B 2
H18' H 0.360689 0.387597 0.683761 0.062 Uiso 0.26(3) 1 calc R U P B 2
C19' C 0.259(2) 0.3467(14) 0.6300(9) 0.090(13) Uani 0.26(3) 1 d G U P B 2
H19' H 0.132957 0.356046 0.630586 0.109 Uiso 0.26(3) 1 calc R U P B 2
C20 C 0.7345(7) 0.3597(4) 0.69619(19) 0.070(2) Uani 1 1 d . U . . .
C21 C 0.0407(10) 0.2411(3) 0.5816(2) 0.073(2) Uani 1 1 d . . . . .
C22 C 0.0759(13) 0.2142(5) 0.6224(3) 0.098(3) Uani 1 1 d . . . . .
H22A H 0.174679 0.219925 0.644421 0.118 Uiso 1 1 calc R U . . .
C23 C -0.0595(17) 0.1789(4) 0.6234(3) 0.098(3) Uani 1 1 d . . . . .
H23A H -0.071116 0.155959 0.646364 0.118 Uiso 1 1 calc R U . . .
C24 C -0.1836(12) 0.1825(3) 0.5828(2) 0.072(2) Uani 1 1 d . . . . .
Cd1 Cd 1.000000 0.4171(6) 0.750000 0.0402(18) Uani 0.45(4) 2 d S T P C 1
Cd2 Cd 0.4734(3) 0.45516(6) 0.75715(7) 0.0522(8) Uani 0.301(2) 1 d . . P C 1
N1 N -0.0325(8) 0.3005(2) 0.49687(18) 0.0660(14) Uani 1 1 d . . . . .
N2 N -0.1174(8) 0.2203(2) 0.55894(18) 0.0676(16) Uani 1 1 d . . . . .
H2A H -0.166873 0.230057 0.533177 0.081 Uiso 1 1 calc R U . . .
O3 O 0.9051(7) 0.3496(3) 0.6933(2) 0.099(2) Uani 1 1 d . . . . .
O4 O 0.6831(7) 0.3876(3) 0.72620(16) 0.0917(19) Uani 1 1 d . . . . .
Cd1' Cd 1.0257(8) 0.4000(7) 0.7470(2) 0.0390(18) Uani 0.274(19) 1 d . . P C 2

loop_
_atom_site_aniso_label
_atom_site_aniso_U_11
_atom_site_aniso_U_22
_atom_site_aniso_U_33
_atom_site_aniso_U_23
_atom_site_aniso_U_13
_atom_site_aniso_U_12
C1 0.104(9) 0.070(7) 0.093(8) -0.003(6) -0.046(7) 0.010(7)
C2 0.074(7) 0.083(7) 0.078(7) -0.001(6) -0.020(6) 0.015(5)
C3 0.067(7) 0.087(8) 0.118(10) 0.017(8) 0.002(7) 0.012(6)
C4 0.073(9) 0.093(8) 0.118(11) 0.017(8) 0.009(8) 0.036(7)
C5 0.056(7) 0.111(9) 0.073(7) -0.013(6) -0.017(6) 0.016(7)
C6 0.086(9) 0.107(8) 0.079(7) 0.012(6) 0.012(6) 0.043(7)
C7 0.094(9) 0.129(10) 0.097(9) -0.020(8) -0.005(7) 0.038(8)
O1 0.099(6) 0.082(5) 0.107(7) -0.017(4) -0.050(5) 0.021(4)
O2 0.097(8) 0.110(8) 0.141(11) 0.015(8) -0.003(8) 0.015(6)
C8 0.101(6) 0.088(5) 0.047(4) -0.006(3) -0.019(4) 0.023(4)
C1' 0.046(12) 0.083(15) 0.091(16) 0.008(12) 0.015(11) -0.023(11)
C2' 0.050(11) 0.090(14) 0.051(10) -0.006(10) -0.006(8) -0.011(10)
C3' 0.061(12) 0.096(15) 0.083(14) -0.007(12) 0.018(11) 0.012(11)
C4' 0.065(14) 0.081(14) 0.080(14) 0.020(11) 0.015(12) 0.017(12)
C5' 0.024(10) 0.053(10) 0.059(11) 0.002(9) -0.004(9) -0.005(8)
C6' 0.033(9) 0.064(11) 0.055(10) 0.009(8) 0.015(8) 0.004(8)
C7' 0.081(14) 0.077(12) 0.051(11) 0.017(10) 0.032(11) -0.003(11)
O1' 0.145(17) 0.120(15) 0.047(9) 0.025(10) 0.042(11) -0.003(14)
O2' 0.086(11) 0.100(11) 0.077(10) 0.061(9) -0.042(8) -0.029(9)
C8' 0.101(6) 0.088(5) 0.047(4) -0.006(3) -0.019(4) 0.023(4)
C9 0.079(5) 0.092(5) 0.062(4) -0.016(4) -0.013(4) -0.002(4)
C10 0.130(9) 0.124(8) 0.093(7) -0.006(6) -0.023(6) -0.045(7)
C11 0.101(7) 0.134(8) 0.079(6) -0.017(5) -0.023(5) -0.045(6)
C12 0.057(4) 0.110(6) 0.057(4) -0.026(4) -0.014(3) -0.002(4)
C13 0.045(3) 0.137(7) 0.038(3) -0.024(4) -0.015(3) 0.026(4)
C14 0.047(5) 0.082(9) 0.040(5) -0.013(5) -0.013(4) 0.007(6)
C15 0.052(6) 0.126(11) 0.068(7) -0.052(7) -0.008(5) 0.016(6)
C16 0.050(7) 0.137(11) 0.075(9) -0.055(8) -0.013(6) 0.032(7)
C17 0.052(5) 0.067(9) 0.046(5) -0.014(5) -0.019(4) 0.025(5)
C18 0.049(5) 0.095(10) 0.037(4) -0.023(5) 0.006(3) 0.002(5)
C19 0.044(5) 0.108(11) 0.056(6) -0.028(6) -0.004(4) 0.012(5)
C14' 0.029(10) 0.031(12) 0.034(11) -0.007(8) -0.004(8) 0.009(8)
C15' 0.047(11) 0.065(10) 0.057(11) -0.026(8) 0.016(8) 0.012(8)
C16' 0.019(11) 0.093(16) 0.042(15) -0.023(11) 0.000(10) 0.021(9)
C17' 0.023(9) 0.017(11) 0.043(11) -0.008(8) 0.010(7) 0.002(7)
C18' 0.031(8) 0.063(11) 0.060(10) -0.009(8) -0.002(7) -0.002(8)
C19' 0.078(18) 0.11(2) 0.09(2) -0.054(18) 0.011(15) -0.028(17)
C20 0.027(3) 0.149(6) 0.035(3) -0.020(3) -0.003(2) 0.008(3)
C21 0.049(3) 0.128(6) 0.037(3) -0.022(3) -0.014(3) 0.026(4)
C22 0.067(5) 0.176(10) 0.047(4) -0.002(5) -0.025(4) 0.029(6)
C23 0.104(8) 0.140(9) 0.045(4) 0.000(4) -0.019(4) 0.038(6)
C24 0.072(5) 0.099(5) 0.040(3) -0.009(3) -0.013(3) 0.014(4)
Cd1 0.0311(14) 0.058(4) 0.0300(18) 0.000 -0.0032(10) 0.000
Cd2 0.0339(14) 0.0786(10) 0.0438(16) -0.0067(7) 0.0021(8) 0.0015(6)
N1 0.058(3) 0.092(4) 0.044(3) -0.013(3) -0.015(2) 0.007(3)
N2 0.055(3) 0.105(4) 0.039(3) -0.016(3) -0.017(2) 0.014(3)
O3 0.046(3) 0.172(6) 0.073(3) -0.051(4) -0.020(2) 0.015(3)
O4 0.043(2) 0.189(6) 0.043(3) -0.039(3) 0.005(2) -0.014(3)
Cd1' 0.017(2) 0.070(4) 0.0310(14) -0.0141(15) 0.0093(14) -0.0028(13)

loop_
_atom_type_symbol
_atom_type_description
_atom_type_scat_dispersion_real
_atom_type_scat_dispersion_imag
_atom_type_scat_source
C C 0.0033 0.0016 'International Tables Vol C Tables 4.2.6.8 and 6.1.1.4'
H H 0.0000 0.0000 'International Tables Vol C Tables 4.2.6.8 and 6.1.1.4'
N N 0.0061 0.0033 'International Tables Vol C Tables 4.2.6.8 and 6.1.1.4'
O O 0.0106 0.0060 'International Tables Vol C Tables 4.2.6.8 and 6.1.1.4'
Cd Cd -0.8075 1.2024 'International Tables Vol C Tables 4.2.6.8 and 6.1.1.4'

loop_
_geom_angle_atom_site_label_1
_geom_angle_atom_site_label_2
_geom_angle_atom_site_label_3
_geom_angle
_geom_angle_site_symmetry_1
_geom_angle_site_symmetry_3
O2 C1 O1 124.1(17) . .
O2 C1 C2 116.6(12) . .
O1 C1 C2 119.3(16) . .
O2 C1 Cd1 54.4(10) . 5_666
O1 C1 Cd1 69.8(9) . 5_666
C2 C1 Cd1 170.3(11) . 5_666
C3 C2 C7 120.0 . .
C3 C2 C1 120.1(9) . .
C7 C2 C1 119.8(9) . .
C4 C3 C2 120.0 . .
C4 C3 H3A 120.0 . .
C2 C3 H3A 120.0 . .
C3 C4 C5 120.0 . .
C3 C4 H4A 120.0 . .
C5 C4 H4A 120.0 . .
C6 C5 C4 120.0 . .
C6 C5 C8 121.9(6) . .
C4 C5 C8 118.1(6) . .
C5 C6 C7 120.0 . .
C5 C6 H6A 120.0 . .
C7 C6 H6A 120.0 . .
C6 C7 C2 120.0 . .
C6 C7 H7A 120.0 . .
C2 C7 H7A 120.0 . .
C1 O1 Cd2 134.2(8) . 5_566
C1 O1 Cd2 141.2(8) . 6_465
Cd2 O1 Cd2 14.69(8) 5_566 6_465
C1 O1 Cd1 82.1(11) . 5_666
Cd2 O1 Cd1 91.1(4) 5_566 5_666
Cd2 O1 Cd1 104.3(4) 6_465 5_666
C1 O2 Cd1 98.7(10) . 5_666
C24 C8 C9 128.6(8) 7_456 .
C24 C8 C5 111.1(7) 7_456 .
C9 C8 C5 120.2(9) . .
O1' C1' O2' 132.6(17) . .
O1' C1' C2' 109.9(14) . .
O2' C1' C2' 117.4(13) . .
C3' C2' C7' 120.0 . .
C3' C2' C1' 118.6(7) . .
C7' C2' C1' 121.4(7) . .
C4' C3' C2' 120.0 . .
C4' C3' H3'A 120.0 . .
C2' C3' H3'A 120.0 . .
C5' C4' C3' 120.0 . .
C5' C4' H4'A 120.0 . .
C3' C4' H4'A 120.0 . .
C4' C5' C6' 120.0 . .
C4' C5' C8' 127.6(8) . .
C6' C5' C8' 112.1(8) . .
C7' C6' C5' 120.0 . .
C7' C6' H6'A 120.0 . .
C5' C6' H6'A 120.0 . .
C6' C7' C2' 120.0 . .
C6' C7' H7'A 120.0 . .
C2' C7' H7'A 120.0 . .
C1' O1' Cd1' 118.5(14) . 6_465
Cd1' O1' Cd1' 9.5(2) 5_666 6_465
C24 C8' C9 128.6(8) 7_456 .
C24 C8' C5' 128.5(8) 7_456 .
C9 C8' C5' 102.2(9) . .
N1 C9 C8 124.1(8) . .
N1 C9 C8' 124.1(8) . .
N1 C9 C10 109.3(7) . .
C8 C9 C10 126.7(9) . .
C8' C9 C10 126.7(9) . .
C11 C10 C9 104.1(9) . .
C11 C10 H10A 127.9 . .
C9 C10 H10A 127.9 . .
C10 C11 C12 111.0(8) . .
C10 C11 H11A 124.5 . .
C12 C11 H11A 124.5 . .
N1 C12 C13 125.2(8) . .
N1 C12 C11 108.6(8) . .
C13 C12 C11 126.1(7) . .
C12 C13 C21 125.6(6) . .
C12 C13 C14 124.0(10) . .
C21 C13 C14 110.4(9) . .
C12 C13 C14' 104.2(12) . .
C21 C13 C14' 128.8(11) . .
C15 C14 C19 120.0 . .
C15 C14 C13 122.5(6) . .
C19 C14 C13 116.7(6) . .
C14 C15 C16 120.0 . .
C14 C15 H15 120.0 . .
C16 C15 H15 120.0 . .
C17 C16 C15 120.0 . .
C17 C16 H16 120.0 . .
C15 C16 H16 120.0 . .
C18 C17 C16 120.0 . .
C18 C17 C20 117.7(5) . .
C16 C17 C20 121.7(5) . .
C19 C18 C17 120.0 . .
C19 C18 H18 120.0 . .
C17 C18 H18 120.0 . .
C18 C19 C14 120.0 . .
C18 C19 H19 120.0 . .
C14 C19 H19 120.0 . .
C15' C14' C19' 120.0 . .
C15' C14' C13 118.0(13) . .
C19' C14' C13 120.3(13) . .
C14' C15' C16' 120.0 . .
C14' C15' H15' 120.0 . .
C16' C15' H15' 120.0 . .
C17' C16' C15' 120.0 . .
C17' C16' H16' 120.0 . .
C15' C16' H16' 120.0 . .
C18' C17' C16' 120.0 . .
C18' C17' C20 126.3(14) . .
C16' C17' C20 112.6(14) . .
C17' C18' C19' 120.0 . .
C17' C18' H18' 120.0 . .
C19' C18' H18' 120.0 . .
C18' C19' C14' 120.0 . .
C18' C19' H19' 120.0 . .
C14' C19' H19' 120.0 . .
O4 C20 O3 121.8(6) . .
O4 C20 C17' 111.8(10) . .
O3 C20 C17' 124.7(9) . .
O4 C20 C17 120.1(5) . .
O3 C20 C17 117.7(6) . .
O4 C20 Cd1' 59.0(4) . 2_756
O3 C20 Cd1' 62.9(4) . 2_756
C17 C20 Cd1' 174.6(8) . 2_756
N2 C21 C13 127.7(6) . .
N2 C21 C22 107.3(9) . .
C13 C21 C22 125.0(7) . .
C23 C22 C21 107.5(7) . .
C23 C22 H22A 126.3 . .
C21 C22 H22A 126.3 . .
C22 C23 C24 108.5(9) . .
C22 C23 H23A 125.7 . .
C24 C23 H23A 125.7 . .
C8 C24 N2 125.9(7) 7_456 .
C8 C24 C23 127.4(9) 7_456 .
N2 C24 C23 106.6(8) . .
O2 Cd1 O2 77.5(10) 6_666 5_666
O2 Cd1 O4 125.0(5) 6_666 .
O2 Cd1 O4 86.0(5) 5_666 .
O2 Cd1 O4 86.0(4) 6_666 2_756
O2 Cd1 O4 125.0(5) 5_666 2_756
O4 Cd1 O4 142.2(8) . 2_756
O2 Cd1 O3 173.9(7) 6_666 .
O2 Cd1 O3 96.5(4) 5_666 .
O4 Cd1 O3 52.3(3) . .
O4 Cd1 O3 98.7(5) 2_756 .
O2 Cd1 O3 96.5(4) 6_666 2_756
O2 Cd1 O3 173.9(7) 5_666 2_756
O4 Cd1 O3 98.7(5) . 2_756
O4 Cd1 O3 52.3(3) 2_756 2_756
O3 Cd1 O3 89.5(6) . 2_756
O2 Cd1 O1 84.9(6) 6_666 5_666
O2 Cd1 O1 54.9(5) 5_666 5_666
O4 Cd1 O1 126.1(2) . 5_666
O4 Cd1 O1 71.7(2) 2_756 5_666
O3 Cd1 O1 92.9(3) . 5_666
O3 Cd1 O1 123.6(3) 2_756 5_666
O2 Cd1 O1 54.9(5) 6_666 6_666
O2 Cd1 O1 84.9(6) 5_666 6_666
O4 Cd1 O1 71.7(2) . 6_666
O4 Cd1 O1 126.1(2) 2_756 6_666
O3 Cd1 O1 123.6(3) . 6_666
O3 Cd1 O1 92.9(3) 2_756 6_666
O1 Cd1 O1 129.6(8) 5_666 6_666
Cd2 Cd2 O4 122.1(2) 2_656 2_656
Cd2 Cd2 O1 86.6(6) 2_656 5_566
O4 Cd2 O1 81.0(3) 2_656 5_566
Cd2 Cd2 O1 78.8(6) 2_656 6_666
O4 Cd2 O1 110.4(3) 2_656 6_666
O1 Cd2 O1 164.69(14) 5_566 6_666
Cd2 Cd2 O4 46.5(2) 2_656 .
O4 Cd2 O4 80.4(3) 2_656 .
O1 Cd2 O4 99.9(3) 5_566 .
O1 Cd2 O4 73.0(3) 6_666 .
C12 N1 C9 106.8(7) . .
C24 N2 C21 110.1(6) . .
C24 N2 H2A 124.9 . .
C21 N2 H2A 124.9 . .
C20 O3 Cd1' 97.5(5) . .
C20 O3 Cd1' 87.6(4) . 2_756
C20 O3 Cd1 90.0(5) . .
C20 O4 Cd1' 91.5(5) . 2_756
C20 O4 Cd2 147.0(6) . 2_656
C20 O4 Cd1 94.6(4) . .
Cd2 O4 Cd1 98.2(4) 2_656 .
C20 O4 Cd1' 85.2(4) . .
Cd1' O4 Cd1' 7.2(3) 2_756 .
C20 O4 Cd2 153.8(5) . .
Cd2 O4 Cd2 11.43(6) 2_656 .
Cd1 O4 Cd2 102.7(4) . .
Cd1' Cd1' O3 91.0(15) 2_756 .
O4 Cd1' O3 118.1(7) 2_756 .
O4 Cd1' O3 59.1(4) 2_756 2_756
O3 Cd1' O3 105.4(8) . 2_756
O4 Cd1' O1' 113.6(9) 2_756 5_666
O3 Cd1' O1' 83.0(9) . 5_666
O3 Cd1' O1' 170.6(10) 2_756 5_666
O4 Cd1' O1' 86.4(8) 2_756 6_666
O3 Cd1' O1' 154.1(8) . 6_666
O3 Cd1' O1' 78.7(8) 2_756 6_666
Cd1' Cd1' O4 40.3(17) 2_756 .
O4 Cd1' O4 162.1(9) 2_756 .
O3 Cd1' O4 55.2(2) . .
O3 Cd1' O4 105.0(4) 2_756 .
O1' Cd1' O4 83.1(9) 5_666 .
O1' Cd1' O4 98.9(8) 6_666 .
O4 Cd1' C20 29.5(2) 2_756 2_756
O3 Cd1' C20 115.4(8) . 2_756
O3 Cd1' C20 29.6(2) 2_756 2_756
O4 Cd1' C20 134.2(5) . 2_756

loop_
_geom_bond_atom_site_label_1
_geom_bond_atom_site_label_2
_geom_bond_distance
_geom_bond_site_symmetry_2
C1 O2 1.24(2) .
C1 O1 1.293(16) .
C1 C2 1.497(18) .
C1 Cd1 2.71(2) 5_666
C2 C3 1.3900 .
C2 C7 1.3900 .
C3 C4 1.3900 .
C3 H3A 0.9599 .
C4 C5 1.3900 .
C4 H4A 0.9600 .
C5 C6 1.3900 .
C5 C8 1.477(10) .
C6 C7 1.3900 .
C6 H6A 0.9601 .
C7 H7A 0.9600 .
O1 Cd2 2.314(8) 5_566
O1 Cd2 2.355(8) 6_465
O1 Cd1 2.570(14) 5_666
O2 Cd1 2.234(18) 5_666
C8 C24 1.339(12) 7_456
C8 C9 1.411(11) .
C1' O1' 1.25(2) .
C1' O2' 1.26(2) .
C1' C2' 1.494(10) .
C2' C3' 1.3900 .
C2' C7' 1.3900 .
C3' C4' 1.3900 .
C3' H3'A 0.9599 .
C4' C5' 1.3900 .
C4' H4'A 0.9601 .
C5' C6' 1.3900 .
C5' C8' 1.732(14) .
C6' C7' 1.3900 .
C6' H6'A 0.9599 .
C7' H7'A 0.9601 .
O1' Cd1' 2.30(3) 5_666
O1' Cd1' 2.45(2) 6_465
C8' C24 1.339(12) 7_456
C8' C9 1.411(11) .
C9 N1 1.373(11) .
C9 C10 1.480(13) .
C10 C11 1.326(15) .
C10 H10A 0.9300 .
C11 C12 1.417(13) .
C11 H11A 0.9300 .
C12 N1 1.365(9) .
C12 C13 1.398(12) .
C13 C21 1.400(13) .
C13 C14 1.467(9) .
C13 C14' 1.625(18) .
C14 C15 1.3900 .
C14 C19 1.3900 .
C15 C16 1.3900 .
C15 H15 0.9300 .
C16 C17 1.3900 .
C16 H16 0.9300 .
C17 C18 1.3900 .
C17 C20 1.561(11) .
C18 C19 1.3900 .
C18 H18 0.9300 .
C19 H19 0.9300 .
C14' C15' 1.3900 .
C14' C19' 1.3900 .
C15' C16' 1.3900 .
C15' H15' 0.9300 .
C16' C17' 1.3900 .
C16' H16' 0.9300 .
C17' C18' 1.3900 .
C17' C20 1.445(17) .
C18' C19' 1.3900 .
C18' H18' 0.9300 .
C19' H19' 0.9300 .
C20 O4 1.247(9) .
C20 O3 1.250(8) .
C20 Cd1' 2.531(13) 2_756
C21 N2 1.372(9) .
C21 C22 1.421(12) .
C22 C23 1.343(16) .
C22 H22A 0.9300 .
C23 C24 1.439(11) .
C23 H23A 0.9300 .
C24 N2 1.343(10) .
Cd1 O4 2.424(7) .
Cd1 O4 2.424(7) 2_756
Cd1 O3 2.521(13) .
Cd1 O3 2.521(13) 2_756
Cd2 Cd2 0.598(2) 2_656
Cd2 O4 2.190(7) 2_656
Cd2 O4 2.559(6) .
N2 H2A 0.8600 .
O3 Cd1' 2.207(11) .
O3 Cd1' 2.254(14) 2_756
O4 Cd1' 2.170(10) 2_756
O4 Cd1' 2.473(7) .
Cd1' Cd1' 0.421(9) 2_756

loop_
_geom_torsion_atom_site_label_1
_geom_torsion_atom_site_label_2
_geom_torsion_atom_site_label_3
_geom_torsion_atom_site_label_4
_geom_torsion
_geom_torsion_site_symmetry_1
_geom_torsion_site_symmetry_4
O2 C1 C2 C3 -10.0(16) . .
O1 C1 C2 C3 169.9(9) . .
O2 C1 C2 C7 167.5(11) . .
O1 C1 C2 C7 -12.6(14) . .
C7 C2 C3 C4 0.0 . .
C1 C2 C3 C4 177.5(9) . .
C2 C3 C4 C5 0.0 . .
C3 C4 C5 C6 0.0 . .
C3 C4 C5 C8 179.0(8) . .
C4 C5 C6 C7 0.0 . .
C8 C5 C6 C7 -178.9(9) . .
C5 C6 C7 C2 0.0 . .
C3 C2 C7 C6 0.0 . .
C1 C2 C7 C6 -177.5(9) . .
O2 C1 O1 Cd2 87.5(19) . 5_566
C2 C1 O1 Cd2 -92.4(17) . 5_566
Cd1 C1 O1 Cd2 83.8(13) 5_666 5_566
O2 C1 O1 Cd2 106.8(19) . 6_465
C2 C1 O1 Cd2 -73(2) . 6_465
Cd1 C1 O1 Cd2 103.0(16) 5_666 6_465
O2 C1 O1 Cd1 3.8(15) . 5_666
C2 C1 O1 Cd1 -176.1(11) . 5_666
O1 C1 O2 Cd1 -4.3(17) . 5_666
C2 C1 O2 Cd1 175.6(9) . 5_666
C6 C5 C8 C24 57.8(9) . 7_456
C4 C5 C8 C24 -121.2(7) . 7_456
C6 C5 C8 C9 -118.1(9) . .
C4 C5 C8 C9 62.9(10) . .
O1' C1' C2' C3' 165.7(16) . .
O2' C1' C2' C3' -11(2) . .
O1' C1' C2' C7' -16(2) . .
O2' C1' C2' C7' 167.1(15) . .
C7' C2' C3' C4' 0.0 . .
C1' C2' C3' C4' 178.2(15) . .
C2' C3' C4' C5' 0.0 . .
C3' C4' C5' C6' 0.0 . .
C3' C4' C5' C8' 173.6(13) . .
C4' C5' C6' C7' 0.0 . .
C8' C5' C6' C7' -174.5(12) . .
C5' C6' C7' C2' 0.0 . .
C3' C2' C7' C6' 0.0 . .
C1' C2' C7' C6' -178.2(15) . .
O2' C1' O1' Cd1' 17(4) . 5_666
C2' C1' O1' Cd1' -159(2) . 5_666
O2' C1' O1' Cd1' 14(3) . 6_465
C2' C1' O1' Cd1' -162.0(17) . 6_465
C4' C5' C8' C24 -99.1(13) . 7_456
C6' C5' C8' C24 74.9(13) . 7_456
C4' C5' C8' C9 71.5(11) . .
C6' C5' C8' C9 -114.5(10) . .
C24 C8 C9 N1 -1.6(14) 7_456 .
C5 C8 C9 N1 173.5(8) . .
C24 C8 C9 C10 178.3(10) 7_456 .
C5 C8 C9 C10 -6.6(14) . .
C24 C8' C9 N1 -1.6(14) 7_456 .
C5' C8' C9 N1 -172.2(8) . .
C24 C8' C9 C10 178.3(10) 7_456 .
C5' C8' C9 C10 7.7(13) . .
N1 C9 C10 C11 -4.6(12) . .
C8 C9 C10 C11 175.5(10) . .
C8' C9 C10 C11 175.5(10) . .
C9 C10 C11 C12 2.9(13) . .
C10 C11 C12 N1 -0.2(13) . .
C10 C11 C12 C13 -178.8(9) . .
N1 C12 C13 C21 1.3(12) . .
C11 C12 C13 C21 179.6(9) . .
N1 C12 C13 C14 -174.4(8) . .
C11 C12 C13 C14 3.9(13) . .
N1 C12 C13 C14' -166.1(10) . .
C11 C12 C13 C14' 12.2(13) . .
C12 C13 C14 C15 -70.6(11) . .
C21 C13 C14 C15 113.2(7) . .
C12 C13 C14 C19 99.4(9) . .
C21 C13 C14 C19 -76.8(9) . .
C19 C14 C15 C16 0.0 . .
C13 C14 C15 C16 169.7(11) . .
C14 C15 C16 C17 0.0 . .
C15 C16 C17 C18 0.0 . .
C15 C16 C17 C20 -171.0(10) . .
C16 C17 C18 C19 0.0 . .
C20 C17 C18 C19 171.4(10) . .
C17 C18 C19 C14 0.0 . .
C15 C14 C19 C18 0.0 . .
C13 C14 C19 C18 -170.3(11) . .
C12 C13 C14' C15' -96.6(17) . .
C21 C13 C14' C15' 96.6(17) . .
C12 C13 C14' C19' 98.3(13) . .
C21 C13 C14' C19' -68.5(16) . .
C19' C14' C15' C16' 0.0 . .
C13 C14' C15' C16' -165.1(17) . .
C14' C15' C16' C17' 0.0 . .
C15' C16' C17' C18' 0.0 . .
C15' C16' C17' C20 168.6(15) . .
C16' C17' C18' C19' 0.0 . .
C20 C17' C18' C19' -166.9(17) . .
C17' C18' C19' C14' 0.0 . .
C15' C14' C19' C18' 0.0 . .
C13 C14' C19' C18' 164.8(17) . .
C18' C17' C20 O4 -9.5(18) . .
C16' C17' C20 O4 -177.2(12) . .
C18' C17' C20 O3 -175.1(15) . .
C16' C17' C20 O3 17(2) . .
C18' C17' C20 Cd1' -62(4) . 2_756
C16' C17' C20 Cd1' 130(3) . 2_756
C18 C17 C20 O4 2.1(13) . .
C16 C17 C20 O4 173.3(7) . .
C18 C17 C20 O3 174.8(8) . .
C16 C17 C20 O3 -14.0(12) . .
C12 C13 C21 N2 1.9(12) . .
C14 C13 C21 N2 178.1(7) . .
C14' C13 C21 N2 166.2(12) . .
C12 C13 C21 C22 -179.2(8) . .
C14 C13 C21 C22 -3.0(11) . .
C14' C13 C21 C22 -14.9(15) . .
N2 C21 C22 C23 -0.4(10) . .
C13 C21 C22 C23 -179.5(8) . .
C21 C22 C23 C24 0.4(10) . .
C22 C23 C24 C8 -176.2(9) . 7_456
C22 C23 C24 N2 -0.2(10) . .
C13 C12 N1 C9 175.9(7) . .
C11 C12 N1 C9 -2.7(9) . .
C8 C9 N1 C12 -175.6(8) . .
C8' C9 N1 C12 -175.6(8) . .
C10 C9 N1 C12 4.5(10) . .
C8 C24 N2 C21 176.0(7) 7_456 .
C23 C24 N2 C21 -0.1(8) . .
C13 C21 N2 C24 179.4(7) . .
C22 C21 N2 C24 0.3(8) . .
O4 C20 O3 Cd1' -5.4(11) . .
C17' C20 O3 Cd1' 158.8(14) . .
Cd1' C20 O3 Cd1' -4.1(2) 2_756 .
O4 C20 O3 Cd1' -1.3(10) . 2_756
C17' C20 O3 Cd1' 162.9(15) . 2_756
O4 C20 O3 Cd1 -11.3(10) . .
C17 C20 O3 Cd1 176.1(9) . .
O3 C20 O4 Cd1' 1.4(11) . 2_756
C17' C20 O4 Cd1' -164.7(12) . 2_756
O3 C20 O4 Cd2 124.6(8) . 2_656
C17 C20 O4 Cd2 -62.9(15) . 2_656
O3 C20 O4 Cd1 11.8(10) . .
C17 C20 O4 Cd1 -175.7(10) . .
O3 C20 O4 Cd1' 4.8(10) . .
C17' C20 O4 Cd1' -161.2(12) . .
Cd1' C20 O4 Cd1' 3.44(19) 2_756 .
O3 C20 O4 Cd2 143.4(9) . .
C17 C20 O4 Cd2 -44.1(19) . .
